data_7037324
loop_
_publ_author_name
'Chen, Jing-Lin'
'Guo, Zong-Hao'
'Yu, Hua-Guang'
'He, Li-Hua'
'Liu, Sui-Jun'
'Wen, He-Rui'
'Wang, Jin-Yun'

_publ_section_title
;
 Luminescent dinuclear copper(i) complexes bearing
 1,4-bis(diphenylphosphino)butane and functionalized
 3-(2'-pyridyl)pyrazole mixed ligands.
;
_journal_issue 2
_journal_name_full 'Dalton transactions (Cambridge, England : 2003)'
_journal_page_first 696
_journal_page_last 705
_journal_paper_doi 10.1039/c5dt03451e
_journal_volume 45
_journal_year 2015
_chemical_formula_sum 'C74 H66 Cl0 Cu2 F6 N6 P4'
_chemical_formula_weight 1404.29
_chemical_name_systematic
; 
 ? 
;
_space_group_IT_number 61
_symmetry_cell_setting orthorhombic
_symmetry_space_group_name_Hall '-P 2ac 2ab'
_symmetry_space_group_name_H-M 'P b c a'
_atom_sites_solution_hydrogens geom
_atom_sites_solution_primary direct
_atom_sites_solution_secondary difmap
_audit_creation_method SHELXL-97
_audit_update_record
;
2015-11-06 deposited with the CCDC.
2015-11-17 downloaded from the CCDC.
;
_cell_angle_alpha 90.00
_cell_angle_beta 90.00
_cell_angle_gamma 90.00
_cell_formula_units_Z 8
_cell_length_a 19.5768(11)
_cell_length_b 22.4465(13)
_cell_length_c 31.3999(19)
_cell_measurement_temperature 293(2)
_cell_volume 13798.1(14)
_computing_cell_refinement CrystalClear
_computing_data_collection 'CrystalClear (Rigaku/MSC Inc., 2005)'
_computing_data_reduction CrystalClear
_computing_molecular_graphics 'Bruker SHELXTL'
_computing_publication_material 'Bruker SHELXTL'
_computing_structure_refinement 'SHELXL-97 (Sheldrick, 1997)'
_computing_structure_solution 'SHELXS-97 (Sheldrick, 1990)'
_diffrn_ambient_temperature 293(2)
_diffrn_measured_fraction_theta_full 0.996
_diffrn_measured_fraction_theta_max 0.996
_diffrn_measurement_device_type 'D8 QUEST'
_diffrn_measurement_method '\w scans'
_diffrn_radiation_monochromator graphite
_diffrn_radiation_source 'fine-focus sealed tube'
_diffrn_radiation_type MoK\a
_diffrn_radiation_wavelength 0.71073
_diffrn_reflns_av_R_equivalents 0.0833
_diffrn_reflns_av_sigmaI/netI 0.0412
_diffrn_reflns_limit_h_max 25
_diffrn_reflns_limit_h_min -25
_diffrn_reflns_limit_k_max 28
_diffrn_reflns_limit_k_min -29
_diffrn_reflns_limit_l_max 40
_diffrn_reflns_limit_l_min -40
_diffrn_reflns_number 335196
_diffrn_reflns_theta_full 27.57
_diffrn_reflns_theta_max 27.57
_diffrn_reflns_theta_min 2.84
_exptl_absorpt_coefficient_mu 0.772
_exptl_absorpt_correction_T_max 0.8672
_exptl_absorpt_correction_T_min 0.8485
_exptl_absorpt_correction_type multi-scan
_exptl_absorpt_process_details CrystalClear
_exptl_crystal_colour colorless
_exptl_crystal_density_diffrn 1.352
_exptl_crystal_density_method 'not measured'
_exptl_crystal_description block
_exptl_crystal_F_000 5792
_exptl_crystal_size_max 0.22
_exptl_crystal_size_mid 0.20
_exptl_crystal_size_min 0.19
_refine_diff_density_max 0.686
_refine_diff_density_min -0.295
_refine_diff_density_rms 0.069
_refine_ls_extinction_method none
_refine_ls_goodness_of_fit_ref 1.108
_refine_ls_hydrogen_treatment mixed
_refine_ls_matrix_type full
_refine_ls_number_parameters 829
_refine_ls_number_reflns 15908
_refine_ls_number_restraints 0
_refine_ls_restrained_S_all 1.108
_refine_ls_R_factor_all 0.1218
_refine_ls_R_factor_gt 0.0598
_refine_ls_shift/su_max 0.001
_refine_ls_shift/su_mean 0.000
_refine_ls_structure_factor_coef Fsqd
_refine_ls_weighting_details 'calc w=1/[\s^2^(Fo^2^)+(0.0463P)^2^+16.5839P] where P=(Fo^2^+2Fc^2^)/3'
_refine_ls_weighting_scheme calc
_refine_ls_wR_factor_gt 0.1171
_refine_ls_wR_factor_ref 0.1476
_reflns_number_gt 9641
_reflns_number_total 15908
_reflns_threshold_expression >2sigma(I)
_cod_data_source_file c5dt03451e2.cif
_cod_data_source_block b
_cod_depositor_comments
;
The following automatic conversions were performed:

'_symmetry_cell_setting' value 'Orthorhombic' changed to
'orthorhombic' according to
/usr/data/users/saulius/crontab/automatic-downloads/rss-feeds/RSC/lib/dictionaries/cif_core.dic
dictionary named 'cif_core.dic' version 2.4.2 from 2011-04-26.

'_exptl_absorpt_correction_type' value 'Multi-scan' changed to
'multi-scan' according to
/usr/data/users/saulius/crontab/automatic-downloads/rss-feeds/RSC/lib/dictionaries/cif_core.dic
dictionary named 'cif_core.dic' version 2.4.2 from 2011-04-26.

Automatic conversion script
Id: cif_fix_values 4268 2015-11-12 08:31:59Z antanas 

 Adding full bibliography for 7037321--7037324.cif.
;
_cod_original_sg_symbol_H-M Pbca
_cod_database_code 7037324

loop_
_symmetry_equiv_pos_as_xyz
'x, y, z'
'-x+1/2, -y, z+1/2'
'x+1/2, -y+1/2, -z'
'-x, y+1/2, -z+1/2'
'-x, -y, -z'
'x-1/2, y, -z-1/2'
'-x-1/2, y-1/2, z'
'x, -y-1/2, z-1/2'

loop_
_atom_site_label
_atom_site_type_symbol
_atom_site_fract_x
_atom_site_fract_y
_atom_site_fract_z
_atom_site_U_iso_or_equiv
_atom_site_adp_type
_atom_site_occupancy
_atom_site_symmetry_multiplicity
_atom_site_calc_flag
_atom_site_refinement_flags
Cu1 Cu 0.62716(2) 0.264242(19) -0.482011(13) 0.04666(13) Uani 1 1 d .
Cu2 Cu 0.84812(2) 0.353724(19) -0.285500(13) 0.04472(12) Uani 1 1 d .
P1 P 0.72751(5) 0.28593(4) -0.51316(3) 0.0439(2) Uani 1 1 d .
P4 P 0.73867(5) 0.34389(4) -0.26556(3) 0.0456(2) Uani 1 1 d .
P3 P 0.86284(5) 0.42357(4) -0.33526(3) 0.0425(2) Uani 1 1 d .
P2 P 0.62694(5) 0.18609(4) -0.43839(3) 0.0462(2) Uani 1 1 d .
F1 F 0.5961(2) 0.47849(14) -0.37742(13) 0.1325(14) Uani 1 1 d .
F2 F 0.5162(2) 0.51635(14) -0.41111(14) 0.1421(15) Uani 1 1 d .
F3 F 0.6151(2) 0.52169(14) -0.43558(14) 0.1534(18) Uani 1 1 d .
F4 F 0.9731(3) 0.08918(14) -0.29059(13) 0.1487(16) Uani 1 1 d .
F5 F 1.00321(19) 0.13148(15) -0.34580(13) 0.1289(13) Uani 1 1 d .
F6 F 0.90160(19) 0.10887(15) -0.33901(14) 0.1378(15) Uani 1 1 d .
N1 N 0.54270(17) 0.27099(15) -0.52301(10) 0.0565(8) Uani 1 1 d .
N2 N 0.58346(16) 0.33969(13) -0.45883(9) 0.0503(7) Uani 1 1 d .
N3 N 0.60266(18) 0.38252(14) -0.43147(10) 0.0567(8) Uani 1 1 d .
N4 N 0.91562(15) 0.36323(14) -0.23242(9) 0.0507(8) Uani 1 1 d .
N5 N 0.89909(15) 0.27576(13) -0.28964(9) 0.0470(7) Uani 1 1 d .
N6 N 0.89776(17) 0.22739(14) -0.31510(10) 0.0543(8) Uani 1 1 d .
C1 C 0.5239(2) 0.2339(2) -0.55479(14) 0.0732(13) Uani 1 1 d .
H1A H 0.5485 0.1989 -0.5587 0.088 Uiso 1 1 calc R
C2 C 0.4706(3) 0.2456(3) -0.58127(16) 0.0915(17) Uani 1 1 d .
H2A H 0.4596 0.2193 -0.6031 0.110 Uiso 1 1 calc R
C3 C 0.4340(3) 0.2958(3) -0.57537(18) 0.0951(18) Uani 1 1 d .
H3B H 0.3973 0.3043 -0.5932 0.114 Uiso 1 1 calc R
C4 C 0.4507(2) 0.3341(2) -0.54331(16) 0.0768(14) Uani 1 1 d .
H4A H 0.4252 0.3685 -0.5389 0.092 Uiso 1 1 calc R
C5 C 0.5063(2) 0.32117(19) -0.51711(13) 0.0570(10) Uani 1 1 d .
C6 C 0.53109(19) 0.35956(17) -0.48312(12) 0.0529(9) Uani 1 1 d .
C7 C 0.5158(2) 0.41746(18) -0.47102(15) 0.0650(12) Uani 1 1 d .
H7A H 0.4821 0.4424 -0.4819 0.078 Uiso 1 1 calc R
C8 C 0.5618(2) 0.42930(17) -0.43920(14) 0.0614(11) Uani 1 1 d .
C9 C 0.5722(3) 0.4852(2) -0.4163(2) 0.0857(15) Uani 1 1 d .
C10 C 0.7298(2) 0.35206(16) -0.54761(11) 0.0486(9) Uani 1 1 d .
C11 C 0.6753(2) 0.3897(2) -0.54842(16) 0.0795(14) Uani 1 1 d .
H11A H 0.6370 0.3809 -0.5321 0.095 Uiso 1 1 calc R
C12 C 0.6757(3) 0.4410(3) -0.57304(19) 0.105(2) Uani 1 1 d .
H12A H 0.6378 0.4660 -0.5734 0.126 Uiso 1 1 calc R
C13 C 0.7313(3) 0.4543(2) -0.59654(16) 0.0903(16) Uani 1 1 d .
H13A H 0.7318 0.4887 -0.6131 0.108 Uiso 1 1 calc R
C14 C 0.7864(3) 0.4180(2) -0.59609(14) 0.0769(14) Uani 1 1 d .
H14A H 0.8247 0.4274 -0.6122 0.092 Uiso 1 1 calc R
C15 C 0.7858(2) 0.36688(19) -0.57172(13) 0.0656(11) Uani 1 1 d .
H15A H 0.8238 0.3421 -0.5716 0.079 Uiso 1 1 calc R
C16 C 0.76357(18) 0.22843(15) -0.54742(11) 0.0451(8) Uani 1 1 d .
C17 C 0.8252(2) 0.2016(2) -0.54110(15) 0.0773(14) Uani 1 1 d .
H17A H 0.8524 0.2135 -0.5184 0.093 Uiso 1 1 calc R
C18 C 0.8481(3) 0.1566(2) -0.56801(18) 0.0920(17) Uani 1 1 d .
H18A H 0.8903 0.1389 -0.5631 0.110 Uiso 1 1 calc R
C19 C 0.8097(3) 0.1387(2) -0.60110(16) 0.0775(14) Uani 1 1 d .
H19A H 0.8248 0.1081 -0.6187 0.093 Uiso 1 1 calc R
C20 C 0.7490(3) 0.1654(2) -0.60856(15) 0.0838(15) Uani 1 1 d .
H20A H 0.7227 0.1539 -0.6318 0.101 Uiso 1 1 calc R
C21 C 0.7261(2) 0.2096(2) -0.58187(14) 0.0723(13) Uani 1 1 d .
H21A H 0.6840 0.2273 -0.5873 0.087 Uiso 1 1 calc R
C22 C 0.5491(2) 0.17319(16) -0.40738(12) 0.0502(9) Uani 1 1 d .
C23 C 0.4940(2) 0.21032(19) -0.41243(14) 0.0616(11) Uani 1 1 d .
H23A H 0.4945 0.2392 -0.4336 0.074 Uiso 1 1 calc R
C24 C 0.4378(2) 0.2048(2) -0.38602(16) 0.0751(13) Uani 1 1 d .
H24A H 0.4006 0.2302 -0.3894 0.090 Uiso 1 1 calc R
C25 C 0.4367(2) 0.1624(3) -0.35507(17) 0.0828(15) Uani 1 1 d .
H25A H 0.3989 0.1590 -0.3374 0.099 Uiso 1 1 calc R
C26 C 0.4906(3) 0.1252(2) -0.34992(16) 0.0820(14) Uani 1 1 d .
H26A H 0.4894 0.0960 -0.3289 0.098 Uiso 1 1 calc R
C27 C 0.5468(2) 0.1306(2) -0.37562(14) 0.0684(12) Uani 1 1 d .
H27A H 0.5839 0.1053 -0.3717 0.082 Uiso 1 1 calc R
C28 C 0.6469(2) 0.11333(17) -0.46003(12) 0.0596(11) Uani 1 1 d .
C29 C 0.5970(3) 0.0749(2) -0.47302(18) 0.1007(18) Uani 1 1 d .
H29A H 0.5514 0.0852 -0.4694 0.121 Uiso 1 1 calc R
C30 C 0.6135(5) 0.0210(3) -0.4915(2) 0.129(3) Uani 1 1 d .
H30A H 0.5787 -0.0051 -0.4990 0.155 Uiso 1 1 calc R
C31 C 0.6779(6) 0.0056(3) -0.4986(2) 0.127(3) Uani 1 1 d .
H31A H 0.6881 -0.0301 -0.5122 0.153 Uiso 1 1 calc R
C32 C 0.7271(5) 0.0417(4) -0.4862(3) 0.165(4) Uani 1 1 d .
H32A H 0.7723 0.0308 -0.4906 0.197 Uiso 1 1 calc R
C33 C 0.7123(3) 0.0960(3) -0.4666(2) 0.131(3) Uani 1 1 d .
H33A H 0.7479 0.1206 -0.4579 0.157 Uiso 1 1 calc R
C34 C 0.9231(2) 0.4083(2) -0.20545(13) 0.0638(11) Uani 1 1 d .
H34A H 0.8997 0.4435 -0.2108 0.077 Uiso 1 1 calc R
C35 C 0.9642(2) 0.4050(3) -0.16990(14) 0.0768(14) Uani 1 1 d .
H35A H 0.9682 0.4373 -0.1516 0.092 Uiso 1 1 calc R
C36 C 0.9989(2) 0.3535(3) -0.16202(14) 0.0797(14) Uani 1 1 d .
H36A H 1.0267 0.3503 -0.1381 0.096 Uiso 1 1 calc R
C37 C 0.9924(2) 0.3071(2) -0.18950(13) 0.0643(11) Uani 1 1 d .
H37A H 1.0158 0.2717 -0.1844 0.077 Uiso 1 1 calc R
C38 C 0.95073(18) 0.31235(18) -0.22508(11) 0.0480(9) Uani 1 1 d .
C39 C 0.94200(18) 0.26559(17) -0.25640(11) 0.0484(9) Uani 1 1 d .
C40 C 0.9690(2) 0.20928(18) -0.26032(14) 0.0600(10) Uani 1 1 d .
H40A H 0.9999 0.1903 -0.2424 0.072 Uiso 1 1 calc R
C41 C 0.9399(2) 0.18769(17) -0.29688(13) 0.0554(10) Uani 1 1 d .
C42 C 0.9525(3) 0.1299(2) -0.31760(19) 0.0831(15) Uani 1 1 d .
C43 C 0.84500(19) 0.49835(16) -0.31549(11) 0.0469(8) Uani 1 1 d .
C44 C 0.8899(2) 0.52480(18) -0.28752(13) 0.0621(11) Uani 1 1 d .
H44A H 0.9309 0.5058 -0.2812 0.074 Uiso 1 1 calc R
C45 C 0.8752(3) 0.5789(2) -0.26875(16) 0.0827(15) Uani 1 1 d .
H45A H 0.9064 0.5960 -0.2501 0.099 Uiso 1 1 calc R
C46 C 0.8159(3) 0.6072(2) -0.27732(17) 0.0870(16) Uani 1 1 d .
H46A H 0.8064 0.6437 -0.2646 0.104 Uiso 1 1 calc R
C47 C 0.7707(3) 0.5825(2) -0.30437(17) 0.0841(15) Uani 1 1 d .
H47A H 0.7298 0.6020 -0.3102 0.101 Uiso 1 1 calc R
C48 C 0.7844(2) 0.52817(19) -0.32354(14) 0.0663(11) Uani 1 1 d .
H48A H 0.7525 0.5115 -0.3420 0.080 Uiso 1 1 calc R
C49 C 0.94942(19) 0.43032(16) -0.35669(11) 0.0480(9) Uani 1 1 d .
C50 C 0.9990(2) 0.3910(2) -0.34419(14) 0.0732(13) Uani 1 1 d .
H50A H 0.9887 0.3619 -0.3242 0.088 Uiso 1 1 calc R
C51 C 1.0637(3) 0.3942(3) -0.36089(18) 0.0990(18) Uani 1 1 d .
H51A H 1.0967 0.3670 -0.3521 0.119 Uiso 1 1 calc R
C52 C 1.0801(3) 0.4361(3) -0.38975(18) 0.0919(16) Uani 1 1 d .
H52A H 1.1239 0.4380 -0.4011 0.110 Uiso 1 1 calc R
C53 C 1.0317(3) 0.4756(3) -0.4021(2) 0.108(2) Uani 1 1 d .
H53A H 1.0427 0.5052 -0.4217 0.130 Uiso 1 1 calc R
C54 C 0.9668(3) 0.4726(2) -0.38593(17) 0.0871(16) Uani 1 1 d .
H54A H 0.9340 0.4997 -0.3951 0.105 Uiso 1 1 calc R
C55 C 0.71417(19) 0.28673(17) -0.22664(11) 0.0498(9) Uani 1 1 d .
C56 C 0.7625(2) 0.2473(2) -0.21211(14) 0.0702(12) Uani 1 1 d .
H56A H 0.8077 0.2511 -0.2210 0.084 Uiso 1 1 calc R
C57 C 0.7447(3) 0.2024(2) -0.18459(17) 0.0910(16) Uani 1 1 d .
H57A H 0.7777 0.1755 -0.1754 0.109 Uiso 1 1 calc R
C58 C 0.6794(3) 0.1969(2) -0.17064(15) 0.0821(14) Uani 1 1 d .
H58A H 0.6678 0.1668 -0.1516 0.098 Uiso 1 1 calc R
C59 C 0.6308(2) 0.2357(2) -0.18474(15) 0.0767(13) Uani 1 1 d .
H59A H 0.5860 0.2321 -0.1753 0.092 Uiso 1 1 calc R
C60 C 0.6479(2) 0.2802(2) -0.21281(13) 0.0649(11) Uani 1 1 d .
H60A H 0.6144 0.3061 -0.2226 0.078 Uiso 1 1 calc R
C61 C 0.6966(2) 0.41110(17) -0.24616(12) 0.0526(9) Uani 1 1 d .
C62 C 0.7332(3) 0.4489(2) -0.22076(14) 0.0810(14) Uani 1 1 d .
H62A H 0.7771 0.4384 -0.2125 0.097 Uiso 1 1 calc R
C63 C 0.7061(4) 0.5027(3) -0.20700(18) 0.106(2) Uani 1 1 d .
H63A H 0.7324 0.5284 -0.1906 0.127 Uiso 1 1 calc R
C64 C 0.6417(4) 0.5175(3) -0.2176(2) 0.107(2) Uani 1 1 d .
H64A H 0.6228 0.5529 -0.2077 0.128 Uiso 1 1 calc R
C65 C 0.6045(3) 0.4809(3) -0.2425(2) 0.111(2) Uani 1 1 d .
H65A H 0.5602 0.4916 -0.2501 0.133 Uiso 1 1 calc R
C66 C 0.6314(3) 0.4281(2) -0.25697(19) 0.0876(16) Uani 1 1 d .
H66A H 0.6051 0.4035 -0.2743 0.105 Uiso 1 1 calc R
C67 C 0.6885(2) 0.19612(17) -0.39503(11) 0.0525(9) Uani 1 1 d .
H67A H 0.6889 0.1612 -0.3769 0.063 Uiso 1 1 calc R
H67B H 0.7340 0.2017 -0.4065 0.063 Uiso 1 1 calc R
C68 C 0.6673(2) 0.25063(19) -0.36945(13) 0.0598(10) Uani 1 1 d .
H68A H 0.6643 0.2843 -0.3887 0.072 Uiso 1 1 calc R
H68B H 0.6219 0.2437 -0.3581 0.072 Uiso 1 1 calc R
C69 C 0.7135(2) 0.26710(18) -0.33339(12) 0.0565(10) Uani 1 1 d .
H69A H 0.7591 0.2749 -0.3442 0.068 Uiso 1 1 calc R
H69B H 0.7163 0.2343 -0.3133 0.068 Uiso 1 1 calc R
C70 C 0.6861(2) 0.32221(17) -0.31102(11) 0.0517(9) Uani 1 1 d .
H70A H 0.6399 0.3145 -0.3013 0.062 Uiso 1 1 calc R
H70B H 0.6844 0.3549 -0.3312 0.062 Uiso 1 1 calc R
C71 C 0.7960(2) 0.30272(17) -0.47513(11) 0.0532(9) Uani 1 1 d .
H71A H 0.8051 0.2677 -0.4579 0.064 Uiso 1 1 calc R
H71B H 0.8374 0.3125 -0.4906 0.064 Uiso 1 1 calc R
C72 C 0.7773(2) 0.35425(17) -0.44626(12) 0.0543(9) Uani 1 1 d .
H72A H 0.7331 0.3464 -0.4334 0.065 Uiso 1 1 calc R
H72B H 0.7731 0.3901 -0.4633 0.065 Uiso 1 1 calc R
C73 C 0.8294(2) 0.36492(17) -0.41112(11) 0.0522(9) Uani 1 1 d .
H73A H 0.8322 0.3298 -0.3932 0.063 Uiso 1 1 calc R
H73B H 0.8740 0.3713 -0.4238 0.063 Uiso 1 1 calc R
C74 C 0.81076(19) 0.41839(16) -0.38388(11) 0.0494(9) Uani 1 1 d .
H74A H 0.7630 0.4157 -0.3760 0.059 Uiso 1 1 calc R
H74B H 0.8168 0.4544 -0.4005 0.059 Uiso 1 1 calc R

loop_
_atom_site_aniso_label
_atom_site_aniso_U_11
_atom_site_aniso_U_22
_atom_site_aniso_U_33
_atom_site_aniso_U_23
_atom_site_aniso_U_13
_atom_site_aniso_U_12
Cu1 0.0559(3) 0.0420(2) 0.0421(2) -0.00054(19) 0.0015(2) 0.0017(2)
Cu2 0.0461(2) 0.0472(3) 0.0409(2) 0.00075(19) -0.00400(19) 0.0008(2)
P1 0.0507(6) 0.0445(5) 0.0366(4) -0.0020(4) -0.0009(4) -0.0025(4)
P4 0.0438(5) 0.0507(6) 0.0421(5) -0.0005(4) -0.0011(4) -0.0019(4)
P3 0.0468(5) 0.0435(5) 0.0372(5) -0.0010(4) -0.0031(4) -0.0015(4)
P2 0.0561(6) 0.0410(5) 0.0414(5) 0.0006(4) 0.0036(4) 0.0023(4)
F1 0.201(4) 0.068(2) 0.128(3) -0.033(2) -0.014(3) -0.005(2)
F2 0.141(3) 0.079(2) 0.206(4) -0.045(2) 0.034(3) 0.036(2)
F3 0.201(4) 0.068(2) 0.191(4) -0.022(2) 0.096(3) -0.051(2)
F4 0.232(5) 0.059(2) 0.155(3) 0.009(2) -0.019(3) 0.038(2)
F5 0.124(3) 0.093(2) 0.170(3) -0.048(2) 0.047(3) 0.013(2)
F6 0.104(3) 0.087(2) 0.222(4) -0.075(3) -0.025(3) 0.0019(19)
N1 0.057(2) 0.065(2) 0.0480(18) 0.0038(16) -0.0049(15) -0.0131(17)
N2 0.062(2) 0.0442(17) 0.0444(17) -0.0014(14) 0.0028(15) 0.0057(15)
N3 0.075(2) 0.0461(19) 0.0488(18) -0.0031(15) 0.0087(16) 0.0068(17)
N4 0.0443(17) 0.064(2) 0.0440(16) -0.0079(15) -0.0050(13) -0.0038(16)
N5 0.0487(17) 0.0506(18) 0.0418(16) 0.0002(14) -0.0001(13) 0.0036(14)
N6 0.061(2) 0.053(2) 0.0491(18) -0.0049(15) 0.0026(15) 0.0038(16)
C1 0.075(3) 0.084(3) 0.060(3) -0.011(2) -0.004(2) -0.026(3)
C2 0.085(4) 0.121(5) 0.068(3) -0.005(3) -0.015(3) -0.037(4)
C3 0.073(4) 0.138(6) 0.074(4) 0.027(4) -0.024(3) -0.033(4)
C4 0.055(3) 0.092(4) 0.084(3) 0.032(3) -0.005(2) -0.004(2)
C5 0.051(2) 0.064(3) 0.056(2) 0.018(2) 0.0030(19) -0.006(2)
C6 0.050(2) 0.051(2) 0.057(2) 0.0125(19) 0.0087(18) 0.0019(18)
C7 0.059(3) 0.051(2) 0.085(3) 0.018(2) 0.015(2) 0.013(2)
C8 0.074(3) 0.039(2) 0.071(3) 0.007(2) 0.025(2) 0.005(2)
C9 0.107(4) 0.051(3) 0.099(4) -0.006(3) 0.026(3) 0.003(3)
C10 0.060(2) 0.045(2) 0.0410(19) -0.0044(16) 0.0037(17) -0.0060(19)
C11 0.072(3) 0.076(3) 0.090(3) 0.033(3) 0.021(3) 0.010(3)
C12 0.105(4) 0.091(4) 0.119(5) 0.049(4) 0.030(4) 0.027(3)
C13 0.131(5) 0.063(3) 0.077(3) 0.021(3) 0.020(3) 0.004(3)
C14 0.102(4) 0.064(3) 0.065(3) 0.005(2) 0.027(3) -0.017(3)
C15 0.075(3) 0.059(3) 0.063(3) 0.001(2) 0.016(2) -0.003(2)
C16 0.047(2) 0.045(2) 0.0434(19) -0.0009(16) -0.0012(16) -0.0013(17)
C17 0.073(3) 0.092(4) 0.067(3) -0.022(3) -0.019(2) 0.020(3)
C18 0.080(3) 0.097(4) 0.099(4) -0.026(3) -0.011(3) 0.038(3)
C19 0.077(3) 0.074(3) 0.081(3) -0.027(3) 0.010(3) 0.006(3)
C20 0.082(3) 0.098(4) 0.071(3) -0.042(3) -0.009(3) 0.005(3)
C21 0.062(3) 0.086(3) 0.069(3) -0.022(2) -0.011(2) 0.015(2)
C22 0.059(2) 0.045(2) 0.047(2) -0.0025(17) 0.0003(17) -0.0048(18)
C23 0.056(3) 0.060(3) 0.069(3) 0.005(2) -0.003(2) -0.003(2)
C24 0.051(3) 0.084(3) 0.090(3) -0.004(3) -0.003(2) 0.002(2)
C25 0.058(3) 0.110(4) 0.081(3) 0.006(3) 0.015(2) -0.014(3)
C26 0.070(3) 0.093(4) 0.083(3) 0.026(3) 0.013(3) -0.007(3)
C27 0.062(3) 0.067(3) 0.076(3) 0.019(2) 0.008(2) 0.002(2)
C28 0.092(3) 0.042(2) 0.045(2) 0.0006(17) 0.000(2) 0.008(2)
C29 0.122(5) 0.073(3) 0.107(4) -0.034(3) 0.003(4) -0.008(3)
C30 0.210(9) 0.075(4) 0.102(5) -0.041(4) 0.004(5) -0.017(5)
C31 0.241(10) 0.071(4) 0.070(4) -0.017(3) 0.007(5) 0.050(5)
C32 0.156(8) 0.136(7) 0.202(9) -0.082(7) -0.005(6) 0.066(6)
C33 0.096(5) 0.106(5) 0.190(7) -0.071(5) 0.006(5) 0.029(4)
C34 0.061(3) 0.071(3) 0.059(2) -0.014(2) -0.005(2) -0.005(2)
C35 0.067(3) 0.102(4) 0.061(3) -0.027(3) -0.010(2) -0.013(3)
C36 0.064(3) 0.124(5) 0.052(3) -0.005(3) -0.020(2) -0.005(3)
C37 0.049(2) 0.089(3) 0.054(2) 0.009(2) -0.0110(19) -0.001(2)
C38 0.0379(19) 0.065(3) 0.0408(19) 0.0050(17) 0.0020(15) -0.0022(18)
C39 0.042(2) 0.060(2) 0.044(2) 0.0078(18) 0.0025(16) 0.0004(18)
C40 0.052(2) 0.059(3) 0.069(3) 0.011(2) -0.001(2) 0.012(2)
C41 0.054(2) 0.046(2) 0.066(3) 0.0028(19) 0.008(2) 0.0053(19)
C42 0.089(4) 0.053(3) 0.107(4) -0.001(3) 0.008(3) 0.006(3)
C43 0.051(2) 0.045(2) 0.0445(19) 0.0011(16) 0.0040(17) -0.0026(18)
C44 0.067(3) 0.058(3) 0.062(3) -0.006(2) -0.007(2) -0.005(2)
C45 0.112(4) 0.064(3) 0.072(3) -0.020(2) -0.007(3) -0.018(3)
C46 0.128(5) 0.054(3) 0.078(3) -0.009(3) 0.014(3) 0.010(3)
C47 0.098(4) 0.067(3) 0.087(4) -0.003(3) 0.011(3) 0.026(3)
C48 0.066(3) 0.065(3) 0.068(3) -0.010(2) -0.005(2) 0.008(2)
C49 0.052(2) 0.050(2) 0.0425(19) -0.0024(17) 0.0016(16) -0.0031(18)
C50 0.052(3) 0.096(4) 0.072(3) 0.025(3) 0.007(2) 0.008(2)
C51 0.060(3) 0.131(5) 0.105(4) 0.041(4) 0.012(3) 0.019(3)
C52 0.061(3) 0.111(4) 0.104(4) 0.010(4) 0.025(3) -0.005(3)
C53 0.091(4) 0.101(4) 0.132(5) 0.050(4) 0.049(4) 0.005(3)
C54 0.072(3) 0.080(3) 0.109(4) 0.038(3) 0.026(3) 0.009(3)
C55 0.050(2) 0.054(2) 0.045(2) -0.0002(17) -0.0006(17) -0.0089(18)
C56 0.053(2) 0.079(3) 0.078(3) 0.028(2) 0.000(2) -0.003(2)
C57 0.077(3) 0.094(4) 0.102(4) 0.046(3) -0.005(3) 0.008(3)
C58 0.091(4) 0.082(4) 0.073(3) 0.023(3) 0.000(3) -0.022(3)
C59 0.061(3) 0.099(4) 0.069(3) 0.008(3) 0.011(2) -0.018(3)
C60 0.055(3) 0.076(3) 0.064(3) 0.012(2) 0.004(2) -0.005(2)
C61 0.053(2) 0.056(2) 0.049(2) 0.0004(19) 0.0033(18) 0.0030(19)
C62 0.079(3) 0.098(4) 0.066(3) -0.031(3) -0.006(2) 0.013(3)
C63 0.125(5) 0.100(4) 0.093(4) -0.052(3) 0.002(4) 0.015(4)
C64 0.120(5) 0.084(4) 0.116(5) -0.023(4) 0.022(4) 0.030(4)
C65 0.083(4) 0.081(4) 0.169(6) -0.015(4) -0.001(4) 0.027(3)
C66 0.066(3) 0.070(3) 0.127(5) -0.019(3) -0.020(3) 0.016(3)
C67 0.054(2) 0.055(2) 0.048(2) 0.0031(18) 0.0005(17) -0.0016(18)
C68 0.060(2) 0.065(3) 0.054(2) -0.009(2) -0.0077(19) 0.000(2)
C69 0.056(2) 0.063(3) 0.051(2) -0.0008(19) -0.0045(18) -0.005(2)
C70 0.053(2) 0.056(2) 0.046(2) 0.0007(18) -0.0063(17) -0.0049(18)
C71 0.056(2) 0.058(2) 0.045(2) -0.0064(18) -0.0052(17) -0.0046(19)
C72 0.060(2) 0.055(2) 0.048(2) -0.0075(18) -0.0081(18) -0.0063(19)
C73 0.056(2) 0.057(2) 0.044(2) -0.0055(17) -0.0060(17) -0.0027(19)
C74 0.055(2) 0.052(2) 0.0413(19) 0.0006(17) -0.0086(16) -0.0016(18)

loop_
_atom_type_symbol
_atom_type_description
_atom_type_scat_dispersion_real
_atom_type_scat_dispersion_imag
_atom_type_scat_source
C C 0.0033 0.0016 'International Tables Vol C Tables 4.2.6.8 and 6.1.1.4'
H H 0.0000 0.0000 'International Tables Vol C Tables 4.2.6.8 and 6.1.1.4'
Cl Cl 0.1484 0.1585 'International Tables Vol C Tables 4.2.6.8 and 6.1.1.4'
Cu Cu 0.3201 1.2651 'International Tables Vol C Tables 4.2.6.8 and 6.1.1.4'
F F 0.0171 0.0103 'International Tables Vol C Tables 4.2.6.8 and 6.1.1.4'
N N 0.0061 0.0033 'International Tables Vol C Tables 4.2.6.8 and 6.1.1.4'
P P 0.1023 0.0942 'International Tables Vol C Tables 4.2.6.8 and 6.1.1.4'

loop_
_geom_angle_atom_site_label_1
_geom_angle_atom_site_label_2
_geom_angle_atom_site_label_3
_geom_angle
N2 Cu1 N1 80.11(13)
N2 Cu1 P2 115.83(9)
N1 Cu1 P2 115.62(9)
N2 Cu1 P1 110.07(9)
N1 Cu1 P1 113.92(9)
P2 Cu1 P1 116.11(4)
N5 Cu2 N4 80.28(12)
N5 Cu2 P3 120.00(9)
N4 Cu2 P3 113.32(9)
N5 Cu2 P4 113.88(9)
N4 Cu2 P4 112.50(9)
P3 Cu2 P4 112.81(4)
C16 P1 C71 104.28(17)
C16 P1 C10 102.43(16)
C71 P1 C10 101.52(18)
C16 P1 Cu1 116.23(12)
C71 P1 Cu1 113.57(13)
C10 P1 Cu1 116.89(13)
C61 P4 C70 103.17(18)
C61 P4 C55 103.77(17)
C70 P4 C55 100.78(17)
C61 P4 Cu2 116.29(13)
C70 P4 Cu2 110.25(13)
C55 P4 Cu2 120.27(13)
C43 P3 C49 103.08(17)
C43 P3 C74 103.56(17)
C49 P3 C74 102.31(17)
C43 P3 Cu2 112.56(12)
C49 P3 Cu2 115.80(13)
C74 P3 Cu2 117.72(13)
C28 P2 C67 104.34(19)
C28 P2 C22 103.67(19)
C67 P2 C22 99.89(17)
C28 P2 Cu1 118.65(13)
C67 P2 Cu1 111.05(13)
C22 P2 Cu1 116.95(13)
C5 N1 C1 118.2(4)
C5 N1 Cu1 113.1(3)
C1 N1 Cu1 128.6(3)
N3 N2 C6 109.7(3)
N3 N2 Cu1 135.1(3)
C6 N2 Cu1 113.1(2)
C8 N3 N2 106.1(3)
C34 N4 C38 118.6(3)
C34 N4 Cu2 129.9(3)
C38 N4 Cu2 111.3(2)
N6 N5 C39 109.4(3)
N6 N5 Cu2 136.6(2)
C39 N5 Cu2 113.7(2)
C41 N6 N5 105.7(3)
N1 C1 C2 122.9(5)
N1 C1 H1A 118.5
C2 C1 H1A 118.5
C3 C2 C1 118.9(5)
C3 C2 H2A 120.5
C1 C2 H2A 120.5
C2 C3 C4 120.1(5)
C2 C3 H3B 120.0
C4 C3 H3B 120.0
C3 C4 C5 119.5(5)
C3 C4 H4A 120.3
C5 C4 H4A 120.3
N1 C5 C4 120.4(4)
N1 C5 C6 114.9(3)
C4 C5 C6 124.7(4)
N2 C6 C7 108.6(4)
N2 C6 C5 118.1(3)
C7 C6 C5 133.1(4)
C8 C7 C6 103.8(4)
C8 C7 H7A 128.1
C6 C7 H7A 128.1
N3 C8 C7 111.8(4)
N3 C8 C9 120.1(5)
C7 C8 C9 128.0(4)
F2 C9 F1 104.0(5)
F2 C9 F3 105.0(4)
F1 C9 F3 105.7(5)
F2 C9 C8 113.8(5)
F1 C9 C8 114.0(4)
F3 C9 C8 113.4(4)
C11 C10 C15 117.7(4)
C11 C10 P1 119.6(3)
C15 C10 P1 122.7(3)
C10 C11 C12 121.4(4)
C10 C11 H11A 119.3
C12 C11 H11A 119.3
C13 C12 C11 119.6(5)
C13 C12 H12A 120.2
C11 C12 H12A 120.2
C12 C13 C14 120.2(5)
C12 C13 H13A 119.9
C14 C13 H13A 119.9
C13 C14 C15 120.0(4)
C13 C14 H14A 120.0
C15 C14 H14A 120.0
C10 C15 C14 121.0(4)
C10 C15 H15A 119.5
C14 C15 H15A 119.5
C17 C16 C21 116.9(4)
C17 C16 P1 124.8(3)
C21 C16 P1 118.4(3)
C16 C17 C18 121.2(4)
C16 C17 H17A 119.4
C18 C17 H17A 119.4
C19 C18 C17 120.5(5)
C19 C18 H18A 119.8
C17 C18 H18A 119.8
C18 C19 C20 119.5(4)
C18 C19 H19A 120.3
C20 C19 H19A 120.3
C19 C20 C21 120.2(4)
C19 C20 H20A 119.9
C21 C20 H20A 119.9
C20 C21 C16 121.8(4)
C20 C21 H21A 119.1
C16 C21 H21A 119.1
C23 C22 C27 118.6(4)
C23 C22 P2 119.8(3)
C27 C22 P2 121.3(3)
C22 C23 C24 120.1(4)
C22 C23 H23A 119.9
C24 C23 H23A 119.9
C25 C24 C23 120.2(5)
C25 C24 H24A 119.9
C23 C24 H24A 119.9
C26 C25 C24 120.3(5)
C26 C25 H25A 119.8
C24 C25 H25A 119.8
C25 C26 C27 120.0(5)
C25 C26 H26A 120.0
C27 C26 H26A 120.0
C26 C27 C22 120.8(4)
C26 C27 H27A 119.6
C22 C27 H27A 119.6
C33 C28 C29 116.8(5)
C33 C28 P2 121.3(4)
C29 C28 P2 121.8(4)
C28 C29 C30 120.8(6)
C28 C29 H29A 119.6
C30 C29 H29A 119.6
C31 C30 C29 121.5(7)
C31 C30 H30A 119.2
C29 C30 H30A 119.2
C32 C31 C30 118.9(7)
C32 C31 H31A 120.5
C30 C31 H31A 120.5
C31 C32 C33 121.1(8)
C31 C32 H32A 119.4
C33 C32 H32A 119.4
C28 C33 C32 120.9(7)
C28 C33 H33A 119.6
C32 C33 H33A 119.6
N4 C34 C35 122.7(4)
N4 C34 H34A 118.6
C35 C34 H34A 118.6
C36 C35 C34 118.9(4)
C36 C35 H35A 120.5
C34 C35 H35A 120.5
C37 C36 C35 119.2(4)
C37 C36 H36A 120.4
C35 C36 H36A 120.4
C36 C37 C38 120.0(4)
C36 C37 H37A 120.0
C38 C37 H37A 120.0
N4 C38 C37 120.5(4)
N4 C38 C39 115.9(3)
C37 C38 C39 123.6(4)
N5 C39 C40 108.9(3)
N5 C39 C38 118.2(3)
C40 C39 C38 132.9(4)
C41 C40 C39 103.9(3)
C41 C40 H40A 128.1
C39 C40 H40A 128.1
N6 C41 C40 112.2(3)
N6 C41 C42 120.0(4)
C40 C41 C42 127.7(4)
F6 C42 F4 108.6(5)
F6 C42 F5 103.8(5)
F4 C42 F5 102.7(5)
F6 C42 C41 115.0(4)
F4 C42 C41 112.4(5)
F5 C42 C41 113.4(4)
C44 C43 C48 117.1(4)
C44 C43 P3 119.4(3)
C48 C43 P3 123.1(3)
C43 C44 C45 121.2(4)
C43 C44 H44A 119.4
C45 C44 H44A 119.4
C46 C45 C44 120.6(5)
C46 C45 H45A 119.7
C44 C45 H45A 119.7
C47 C46 C45 119.8(5)
C47 C46 H46A 120.1
C45 C46 H46A 120.1
C46 C47 C48 120.6(5)
C46 C47 H47A 119.7
C48 C47 H47A 119.7
C47 C48 C43 120.8(4)
C47 C48 H48A 119.6
C43 C48 H48A 119.6
C54 C49 C50 117.7(4)
C54 C49 P3 122.4(3)
C50 C49 P3 119.8(3)
C49 C50 C51 120.7(4)
C49 C50 H50A 119.6
C51 C50 H50A 119.6
C52 C51 C50 120.9(5)
C52 C51 H51A 119.6
C50 C51 H51A 119.6
C51 C52 C53 119.0(5)
C51 C52 H52A 120.5
C53 C52 H52A 120.5
C52 C53 C54 120.7(5)
C52 C53 H53A 119.7
C54 C53 H53A 119.7
C49 C54 C53 121.0(5)
C49 C54 H54A 119.5
C53 C54 H54A 119.5
C56 C55 C60 118.5(4)
C56 C55 P4 119.4(3)
C60 C55 P4 122.1(3)
C57 C56 C55 120.4(4)
C57 C56 H56A 119.8
C55 C56 H56A 119.8
C58 C57 C56 120.6(5)
C58 C57 H57A 119.7
C56 C57 H57A 119.7
C57 C58 C59 119.6(5)
C57 C58 H58A 120.2
C59 C58 H58A 120.2
C58 C59 C60 120.2(4)
C58 C59 H59A 119.9
C60 C59 H59A 119.9
C59 C60 C55 120.7(4)
C59 C60 H60A 119.7
C55 C60 H60A 119.7
C62 C61 C66 117.2(4)
C62 C61 P4 118.2(3)
C66 C61 P4 124.4(3)
C61 C62 C63 121.5(5)
C61 C62 H62A 119.2
C63 C62 H62A 119.2
C64 C63 C62 119.7(6)
C64 C63 H63A 120.2
C62 C63 H63A 120.2
C63 C64 C65 120.0(5)
C63 C64 H64A 120.0
C65 C64 H64A 120.0
C64 C65 C66 120.6(6)
C64 C65 H65A 119.7
C66 C65 H65A 119.7
C65 C66 C61 120.9(5)
C65 C66 H66A 119.5
C61 C66 H66A 119.5
C68 C67 P2 108.2(3)
C68 C67 H67A 110.1
P2 C67 H67A 110.1
C68 C67 H67B 110.1
P2 C67 H67B 110.1
H67A C67 H67B 108.4
C69 C68 C67 115.7(3)
C69 C68 H68A 108.4
C67 C68 H68A 108.4
C69 C68 H68B 108.4
C67 C68 H68B 108.4
H68A C68 H68B 107.4
C68 C69 C70 109.7(3)
C68 C69 H69A 109.7
C70 C69 H69A 109.7
C68 C69 H69B 109.7
C70 C69 H69B 109.7
H69A C69 H69B 108.2
C69 C70 P4 112.3(3)
C69 C70 H70A 109.1
P4 C70 H70A 109.1
C69 C70 H70B 109.1
P4 C70 H70B 109.1
H70A C70 H70B 107.9
C72 C71 P1 111.7(3)
C72 C71 H71A 109.3
P1 C71 H71A 109.3
C72 C71 H71B 109.3
P1 C71 H71B 109.3
H71A C71 H71B 107.9
C71 C72 C73 113.1(3)
C71 C72 H72A 109.0
C73 C72 H72A 109.0
C71 C72 H72B 109.0
C73 C72 H72B 109.0
H72A C72 H72B 107.8
C74 C73 C72 111.8(3)
C74 C73 H73A 109.3
C72 C73 H73A 109.3
C74 C73 H73B 109.3
C72 C73 H73B 109.3
H73A C73 H73B 107.9
C73 C74 P3 112.6(3)
C73 C74 H74A 109.1
P3 C74 H74A 109.1
C73 C74 H74B 109.1
P3 C74 H74B 109.1
H74A C74 H74B 107.8

loop_
_geom_bond_atom_site_label_1
_geom_bond_atom_site_label_2
_geom_bond_distance
Cu1 N2 2.032(3)
Cu1 N1 2.101(3)
Cu1 P2 2.2257(10)
Cu1 P1 2.2481(10)
Cu2 N5 2.019(3)
Cu2 N4 2.138(3)
Cu2 P3 2.2320(10)
Cu2 P4 2.2432(10)
P1 C16 1.823(4)
P1 C71 1.834(4)
P1 C10 1.837(4)
P4 C61 1.823(4)
P4 C70 1.825(4)
P4 C55 1.836(4)
P3 C43 1.824(4)
P3 C49 1.830(4)
P3 C74 1.839(3)
P2 C28 1.812(4)
P2 C67 1.832(4)
P2 C22 1.832(4)
F1 C9 1.317(6)
F2 C9 1.310(6)
F3 C9 1.319(6)
F4 C42 1.311(6)
F5 C42 1.330(6)
F6 C42 1.292(6)
N1 C5 1.345(5)
N1 C1 1.350(5)
N2 N3 1.343(4)
N2 C6 1.353(5)
N3 C8 1.342(5)
N4 C34 1.327(5)
N4 C38 1.353(5)
N5 N6 1.349(4)
N5 C39 1.359(4)
N6 C41 1.342(5)
C1 C2 1.359(7)
C1 H1A 0.9300
C2 C3 1.348(8)
C2 H2A 0.9300
C3 C4 1.364(7)
C3 H3B 0.9300
C4 C5 1.395(6)
C4 H4A 0.9300
C5 C6 1.455(6)
C6 C7 1.387(5)
C7 C8 1.372(6)
C7 H7A 0.9300
C8 C9 1.460(6)
C10 C11 1.361(6)
C10 C15 1.373(5)
C11 C12 1.387(6)
C11 H11A 0.9300
C12 C13 1.350(7)
C12 H12A 0.9300
C13 C14 1.353(7)
C13 H13A 0.9300
C14 C15 1.379(6)
C14 H14A 0.9300
C15 H15A 0.9300
C16 C17 1.363(5)
C16 C21 1.374(5)
C17 C18 1.390(6)
C17 H17A 0.9300
C18 C19 1.345(7)
C18 H18A 0.9300
C19 C20 1.352(6)
C19 H19A 0.9300
C20 C21 1.374(6)
C20 H20A 0.9300
C21 H21A 0.9300
C22 C23 1.372(5)
C22 C27 1.382(5)
C23 C24 1.383(6)
C23 H23A 0.9300
C24 C25 1.361(7)
C24 H24A 0.9300
C25 C26 1.356(7)
C25 H25A 0.9300
C26 C27 1.370(6)
C26 H26A 0.9300
C27 H27A 0.9300
C28 C33 1.354(7)
C28 C29 1.365(7)
C29 C30 1.379(8)
C29 H29A 0.9300
C30 C31 1.326(10)
C30 H30A 0.9300
C31 C32 1.317(11)
C31 H31A 0.9300
C32 C33 1.397(9)
C32 H32A 0.9300
C33 H33A 0.9300
C34 C35 1.377(6)
C34 H34A 0.9300
C35 C36 1.362(7)
C35 H35A 0.9300
C36 C37 1.360(6)
C36 H36A 0.9300
C37 C38 1.388(5)
C37 H37A 0.9300
C38 C39 1.448(5)
C39 C40 1.376(5)
C40 C41 1.371(6)
C40 H40A 0.9300
C41 C42 1.472(6)
C43 C44 1.378(5)
C43 C48 1.386(5)
C44 C45 1.381(6)
C44 H44A 0.9300
C45 C46 1.350(7)
C45 H45A 0.9300
C46 C47 1.347(7)
C46 H46A 0.9300
C47 C48 1.386(6)
C47 H47A 0.9300
C48 H48A 0.9300
C49 C54 1.363(6)
C49 C50 1.368(5)
C50 C51 1.374(6)
C50 H50A 0.9300
C51 C52 1.345(7)
C51 H51A 0.9300
C52 C53 1.353(7)
C52 H52A 0.9300
C53 C54 1.371(7)
C53 H53A 0.9300
C54 H54A 0.9300
C55 C56 1.373(6)
C55 C60 1.376(5)
C56 C57 1.373(6)
C56 H56A 0.9300
C57 C58 1.357(7)
C57 H57A 0.9300
C58 C59 1.364(7)
C58 H58A 0.9300
C59 C60 1.373(6)
C59 H59A 0.9300
C60 H60A 0.9300
C61 C62 1.367(6)
C61 C66 1.376(6)
C62 C63 1.387(7)
C62 H62A 0.9300
C63 C64 1.346(8)
C63 H63A 0.9300
C64 C65 1.349(8)
C64 H64A 0.9300
C65 C66 1.375(7)
C65 H65A 0.9300
C66 H66A 0.9300
C67 C68 1.521(5)
C67 H67A 0.9700
C67 H67B 0.9700
C68 C69 1.496(5)
C68 H68A 0.9700
C68 H68B 0.9700
C69 C70 1.520(5)
C69 H69A 0.9700
C69 H69B 0.9700
C70 H70A 0.9700
C70 H70B 0.9700
C71 C72 1.514(5)
C71 H71A 0.9700
C71 H71B 0.9700
C72 C73 1.522(5)
C72 H72A 0.9700
C72 H72B 0.9700
C73 C74 1.518(5)
C73 H73A 0.9700
C73 H73B 0.9700
C74 H74A 0.9700
C74 H74B 0.9700

loop_
_geom_torsion_atom_site_label_1
_geom_torsion_atom_site_label_2
_geom_torsion_atom_site_label_3
_geom_torsion_atom_site_label_4
_geom_torsion
N2 Cu1 P1 C16 -164.78(16)
N1 Cu1 P1 C16 -76.96(17)
P2 Cu1 P1 C16 61.14(13)
N2 Cu1 P1 C71 74.23(17)
N1 Cu1 P1 C71 162.05(17)
P2 Cu1 P1 C71 -59.85(15)
N2 Cu1 P1 C10 -43.52(16)
N1 Cu1 P1 C10 44.30(17)
P2 Cu1 P1 C10 -177.60(13)
N5 Cu2 P4 C61 162.67(16)
N4 Cu2 P4 C61 73.61(17)
P3 Cu2 P4 C61 -56.12(15)
N5 Cu2 P4 C70 -80.39(16)
N4 Cu2 P4 C70 -169.45(16)
P3 Cu2 P4 C70 60.82(14)
N5 Cu2 P4 C55 36.11(17)
N4 Cu2 P4 C55 -52.95(17)
P3 Cu2 P4 C55 177.32(14)
N5 Cu2 P3 C43 -154.66(16)
N4 Cu2 P3 C43 -62.56(16)
P4 Cu2 P3 C43 66.75(14)
N5 Cu2 P3 C49 -36.43(17)
N4 Cu2 P3 C49 55.67(16)
P4 Cu2 P3 C49 -175.02(13)
N5 Cu2 P3 C74 85.00(17)
N4 Cu2 P3 C74 177.10(16)
P4 Cu2 P3 C74 -53.59(15)
N2 Cu1 P2 C28 166.4(2)
N1 Cu1 P2 C28 75.2(2)
P1 Cu1 P2 C28 -62.21(18)
N2 Cu1 P2 C67 -72.80(17)
N1 Cu1 P2 C67 -163.97(17)
P1 Cu1 P2 C67 58.64(14)
N2 Cu1 P2 C22 40.91(17)
N1 Cu1 P2 C22 -50.26(17)
P1 Cu1 P2 C22 172.35(13)
N2 Cu1 N1 C5 5.2(3)
P2 Cu1 N1 C5 119.2(2)
P1 Cu1 N1 C5 -102.5(3)
N2 Cu1 N1 C1 -178.8(4)
P2 Cu1 N1 C1 -64.8(4)
P1 Cu1 N1 C1 73.5(3)
N1 Cu1 N2 N3 -168.7(3)
P2 Cu1 N2 N3 77.5(3)
P1 Cu1 N2 N3 -56.7(3)
N1 Cu1 N2 C6 -7.9(2)
P2 Cu1 N2 C6 -121.6(2)
P1 Cu1 N2 C6 104.1(2)
C6 N2 N3 C8 -0.3(4)
Cu1 N2 N3 C8 161.0(3)
N5 Cu2 N4 C34 178.1(4)
P3 Cu2 N4 C34 59.5(4)
P4 Cu2 N4 C34 -69.9(4)
N5 Cu2 N4 C38 -7.4(2)
P3 Cu2 N4 C38 -126.0(2)
P4 Cu2 N4 C38 104.5(2)
N4 Cu2 N5 N6 179.3(4)
P3 Cu2 N5 N6 -69.3(4)
P4 Cu2 N5 N6 68.9(3)
N4 Cu2 N5 C39 6.8(2)
P3 Cu2 N5 C39 118.2(2)
P4 Cu2 N5 C39 -103.6(2)
C39 N5 N6 C41 0.4(4)
Cu2 N5 N6 C41 -172.3(3)
C5 N1 C1 C2 0.9(6)
Cu1 N1 C1 C2 -175.0(4)
N1 C1 C2 C3 -1.0(8)
C1 C2 C3 C4 0.2(8)
C2 C3 C4 C5 0.8(8)
C1 N1 C5 C4 0.1(6)
Cu1 N1 C5 C4 176.6(3)
C1 N1 C5 C6 -178.2(3)
Cu1 N1 C5 C6 -1.7(4)
C3 C4 C5 N1 -0.9(6)
C3 C4 C5 C6 177.2(4)
N3 N2 C6 C7 0.0(4)
Cu1 N2 C6 C7 -165.8(3)
N3 N2 C6 C5 175.4(3)
Cu1 N2 C6 C5 9.6(4)
N1 C5 C6 N2 -5.2(5)
C4 C5 C6 N2 176.5(4)
N1 C5 C6 C7 168.7(4)
C4 C5 C6 C7 -9.5(7)
N2 C6 C7 C8 0.3(4)
C5 C6 C7 C8 -174.1(4)
N2 N3 C8 C7 0.5(4)
N2 N3 C8 C9 -176.2(4)
C6 C7 C8 N3 -0.5(5)
C6 C7 C8 C9 175.9(4)
N3 C8 C9 F2 -150.8(5)
C7 C8 C9 F2 33.1(7)
N3 C8 C9 F1 -31.7(7)
C7 C8 C9 F1 152.2(5)
N3 C8 C9 F3 89.3(6)
C7 C8 C9 F3 -86.8(7)
C16 P1 C10 C11 137.5(4)
C71 P1 C10 C11 -114.9(4)
Cu1 P1 C10 C11 9.2(4)
C16 P1 C10 C15 -45.2(4)
C71 P1 C10 C15 62.4(4)
Cu1 P1 C10 C15 -173.5(3)
C15 C10 C11 C12 0.7(7)
P1 C10 C11 C12 178.2(4)
C10 C11 C12 C13 -0.5(9)
C11 C12 C13 C14 0.0(10)
C12 C13 C14 C15 0.3(9)
C11 C10 C15 C14 -0.4(6)
P1 C10 C15 C14 -177.8(3)
C13 C14 C15 C10 -0.1(7)
C71 P1 C16 C17 6.4(4)
C10 P1 C16 C17 111.9(4)
Cu1 P1 C16 C17 -119.4(4)
C71 P1 C16 C21 -174.7(3)
C10 P1 C16 C21 -69.2(4)
Cu1 P1 C16 C21 59.4(4)
C21 C16 C17 C18 -0.9(7)
P1 C16 C17 C18 177.9(4)
C16 C17 C18 C19 0.0(9)
C17 C18 C19 C20 1.3(9)
C18 C19 C20 C21 -1.6(8)
C19 C20 C21 C16 0.7(8)
C17 C16 C21 C20 0.6(7)
P1 C16 C21 C20 -178.4(4)
C28 P2 C22 C23 -131.3(3)
C67 P2 C22 C23 121.2(3)
Cu1 P2 C22 C23 1.3(4)
C28 P2 C22 C27 55.6(4)
C67 P2 C22 C27 -51.9(4)
Cu1 P2 C22 C27 -171.8(3)
C27 C22 C23 C24 0.1(6)
P2 C22 C23 C24 -173.2(3)
C22 C23 C24 C25 -0.3(7)
C23 C24 C25 C26 -0.1(8)
C24 C25 C26 C27 0.7(8)
C25 C26 C27 C22 -0.9(8)
C23 C22 C27 C26 0.5(7)
P2 C22 C27 C26 173.7(4)
C67 P2 C28 C33 -43.3(5)
C22 P2 C28 C33 -147.4(5)
Cu1 P2 C28 C33 80.9(5)
C67 P2 C28 C29 141.0(4)
C22 P2 C28 C29 36.8(4)
Cu1 P2 C28 C29 -94.8(4)
C33 C28 C29 C30 0.7(9)
P2 C28 C29 C30 176.6(5)
C28 C29 C30 C31 -2.5(10)
C29 C30 C31 C32 2.8(12)
C30 C31 C32 C33 -1.3(14)
C29 C28 C33 C32 0.8(10)
P2 C28 C33 C32 -175.1(6)
C31 C32 C33 C28 -0.5(14)
C38 N4 C34 C35 -1.2(6)
Cu2 N4 C34 C35 172.9(3)
N4 C34 C35 C36 0.3(7)
C34 C35 C36 C37 0.3(7)
C35 C36 C37 C38 0.0(7)
C34 N4 C38 C37 1.5(5)
Cu2 N4 C38 C37 -173.6(3)
C34 N4 C38 C39 -178.1(3)
Cu2 N4 C38 C39 6.7(4)
C36 C37 C38 N4 -1.0(6)
C36 C37 C38 C39 178.7(4)
N6 N5 C39 C40 -0.1(4)
Cu2 N5 C39 C40 174.4(2)
N6 N5 C39 C38 -180.0(3)
Cu2 N5 C39 C38 -5.4(4)
N4 C38 C39 N5 -1.2(5)
C37 C38 C39 N5 179.2(3)
N4 C38 C39 C40 179.0(4)
C37 C38 C39 C40 -0.6(6)
N5 C39 C40 C41 -0.2(4)
C38 C39 C40 C41 179.6(4)
N5 N6 C41 C40 -0.5(4)
N5 N6 C41 C42 -177.6(4)
C39 C40 C41 N6 0.4(5)
C39 C40 C41 C42 177.2(4)
N6 C41 C42 F6 -32.2(7)
C40 C41 C42 F6 151.2(5)
N6 C41 C42 F4 -157.1(4)
C40 C41 C42 F4 26.3(7)
N6 C41 C42 F5 87.0(6)
C40 C41 C42 F5 -89.6(6)
C49 P3 C43 C44 -53.6(3)
C74 P3 C43 C44 -159.9(3)
Cu2 P3 C43 C44 71.9(3)
C49 P3 C43 C48 133.6(3)
C74 P3 C43 C48 27.3(4)
Cu2 P3 C43 C48 -100.9(3)
C48 C43 C44 C45 -0.6(6)
P3 C43 C44 C45 -173.9(3)
C43 C44 C45 C46 0.3(7)
C44 C45 C46 C47 0.1(8)
C45 C46 C47 C48 0.0(8)
C46 C47 C48 C43 -0.4(7)
C44 C43 C48 C47 0.7(6)
P3 C43 C48 C47 173.7(3)
C43 P3 C49 C54 -53.9(4)
C74 P3 C49 C54 53.4(4)
Cu2 P3 C49 C54 -177.2(3)
C43 P3 C49 C50 127.9(4)
C74 P3 C49 C50 -124.8(4)
Cu2 P3 C49 C50 4.5(4)
C54 C49 C50 C51 -0.4(7)
P3 C49 C50 C51 178.0(4)
C49 C50 C51 C52 0.3(9)
C50 C51 C52 C53 0.3(10)
C51 C52 C53 C54 -1.0(10)
C50 C49 C54 C53 -0.3(8)
P3 C49 C54 C53 -178.6(5)
C52 C53 C54 C49 0.9(10)
C61 P4 C55 C56 -136.7(3)
C70 P4 C55 C56 116.7(4)
Cu2 P4 C55 C56 -4.6(4)
C61 P4 C55 C60 46.3(4)
C70 P4 C55 C60 -60.3(4)
Cu2 P4 C55 C60 178.4(3)
C60 C55 C56 C57 0.3(7)
P4 C55 C56 C57 -176.8(4)
C55 C56 C57 C58 -1.3(8)
C56 C57 C58 C59 1.2(9)
C57 C58 C59 C60 -0.1(8)
C58 C59 C60 C55 -0.9(7)
C56 C55 C60 C59 0.8(6)
P4 C55 C60 C59 177.8(3)
C70 P4 C61 C62 -160.5(4)
C55 P4 C61 C62 94.7(4)
Cu2 P4 C61 C62 -39.7(4)
C70 P4 C61 C66 16.2(4)
C55 P4 C61 C66 -88.6(4)
Cu2 P4 C61 C66 137.0(4)
C66 C61 C62 C63 -1.1(7)
P4 C61 C62 C63 175.9(4)
C61 C62 C63 C64 2.2(9)
C62 C63 C64 C65 -2.1(10)
C63 C64 C65 C66 0.8(11)
C64 C65 C66 C61 0.3(10)
C62 C61 C66 C65 -0.2(8)
P4 C61 C66 C65 -176.9(5)
C28 P2 C67 C68 -169.4(3)
C22 P2 C67 C68 -62.4(3)
Cu1 P2 C67 C68 61.7(3)
P2 C67 C68 C69 -177.8(3)
C67 C68 C69 C70 179.8(3)
C68 C69 C70 P4 178.4(3)
C61 P4 C70 C69 178.3(3)
C55 P4 C70 C69 -74.7(3)
Cu2 P4 C70 C69 53.4(3)
C16 P1 C71 C72 174.7(3)
C10 P1 C71 C72 68.6(3)
Cu1 P1 C71 C72 -57.8(3)
P1 C71 C72 C73 173.5(3)
C71 C72 C73 C74 177.6(3)
C72 C73 C74 P3 168.7(3)
C43 P3 C74 C73 167.3(3)
C49 P3 C74 C73 60.3(3)
Cu2 P3 C74 C73 -67.8(3)
